data_7035652
loop_
_publ_author_name
'Visinescu, Diana'
'Alexandru, Maria-Gabriela'
'Madalan, Augustin M.'
'Pichon, C\'eline'
'Duhayon, Carine'
'Sutter, Jean-Pascal'
'Andruh, Marius'

_publ_section_title
;
 Magneto-structural variety of new 3d-4f-4(5)d heterotrimetallic
 complexes.
;
_journal_issue 38
_journal_name_full 'Dalton transactions (Cambridge, England : 2003)'
_journal_page_first 16713
_journal_page_last 16727
_journal_paper_doi 10.1039/c5dt01738f
_journal_volume 44
_journal_year 2015
_chemical_formula_sum 'C46 H44 Cu2 N12 O10 Tb W'
_chemical_formula_weight 1394.78
_chemical_name_systematic
;
 ?
;
_chemical_properties_physical Photo-sensitive
_space_group_crystal_system triclinic
_space_group_IT_number 2
_space_group_name_Hall '-P 1'
_space_group_name_H-M_alt 'P -1'
_symmetry_space_group_name_Hall '-P 1'
_symmetry_space_group_name_H-M 'P -1'
_atom_sites_solution_hydrogens geom
_audit_creation_method SHELXL-2014
_audit_update_record
;
2015-06-15 deposited with the CCDC.
2015-07-06 downloaded from the CCDC.
;
_cell_angle_alpha 95.088(4)
_cell_angle_beta 101.795(4)
_cell_angle_gamma 116.645(3)
_cell_formula_units_Z 2
_cell_length_a 11.3977(5)
_cell_length_b 12.3689(6)
_cell_length_c 20.5363(10)
_cell_measurement_reflns_used 34535
_cell_measurement_temperature 293(2)
_cell_measurement_theta_max 32.79
_cell_measurement_theta_min 2.20
_cell_volume 2478.6(2)
_computing_cell_refinement X-Area
_computing_data_collection X-Area
_computing_data_reduction X-Area
_computing_molecular_graphics 'Diamond 3.2 (Branderburg, 2014)'
_computing_publication_material 'WinGX (Farrugia, 2013)'
_computing_structure_refinement 'SHELXL-2014 (Sheldrick, 2014)'
_computing_structure_solution 'SHELXS-2014 (Sheldrick, 2014)'
_diffrn_ambient_temperature 293(2)
_diffrn_measured_fraction_theta_full 0.998
_diffrn_measured_fraction_theta_max 0.990
_diffrn_measurement_device_type 'STOE IPDS II'
_diffrn_measurement_method 'omega scans'
_diffrn_radiation_type MoK\a
_diffrn_radiation_wavelength 0.71073
_diffrn_reflns_av_R_equivalents 0.0664
_diffrn_reflns_av_unetI/netI 0.0776
_diffrn_reflns_laue_measured_fraction_full 0.998
_diffrn_reflns_laue_measured_fraction_max 0.990
_diffrn_reflns_limit_h_max 17
_diffrn_reflns_limit_h_min -17
_diffrn_reflns_limit_k_max 17
_diffrn_reflns_limit_k_min -19
_diffrn_reflns_limit_l_max 31
_diffrn_reflns_limit_l_min -31
_diffrn_reflns_number 51385
_diffrn_reflns_point_group_measured_fraction_full 0.998
_diffrn_reflns_point_group_measured_fraction_max 0.990
_diffrn_reflns_theta_full 25.242
_diffrn_reflns_theta_max 33.435
_diffrn_reflns_theta_min 2.360
_diffrn_source 'fine-focus sealed tube'
_exptl_absorpt_coefficient_mu 4.638
_exptl_absorpt_correction_T_max 0.2404
_exptl_absorpt_correction_T_min 0.1564
_exptl_absorpt_correction_type multi-scan
_exptl_absorpt_process_details
;
[c.f. r.h. blessing, acta cryst. (1995), a51, 33-38]
;
_exptl_crystal_colour green
_exptl_crystal_density_diffrn 1.869
_exptl_crystal_description prism
_exptl_crystal_F_000 1362
_exptl_crystal_preparation 'Magnetic properties'
_exptl_crystal_size_max 0.4
_exptl_crystal_size_mid 0.1
_exptl_crystal_size_min 0.08
_refine_diff_density_max 2.240
_refine_diff_density_min -2.669
_refine_diff_density_rms 0.159
_refine_ls_extinction_method none
_refine_ls_goodness_of_fit_ref 0.955
_refine_ls_hydrogen_treatment constr
_refine_ls_matrix_type full
_refine_ls_number_parameters 658
_refine_ls_number_reflns 19188
_refine_ls_number_restraints 0
_refine_ls_restrained_S_all 0.955
_refine_ls_R_factor_all 0.1003
_refine_ls_R_factor_gt 0.0530
_refine_ls_shift/su_max 0.002
_refine_ls_shift/su_mean 0.000
_refine_ls_structure_factor_coef Fsqd
_refine_ls_weighting_details 'w=1/[\s^2^(Fo^2^)+(0.0553P)^2^] where P=(Fo^2^+2Fc^2^)/3'
_refine_ls_weighting_scheme calc
_refine_ls_wR_factor_gt 0.1051
_refine_ls_wR_factor_ref 0.1194
_reflns_Friedel_coverage 0.000
_reflns_number_gt 11863
_reflns_number_total 19188
_reflns_threshold_expression 'I > 2\s(I)'
_cod_data_source_file c5dt01738f2.cif
_cod_data_source_block Compound_6
_cod_depositor_comments 'Adding full bibliography for 7035647--7035658.cif.'
_cod_database_code 7035652
_shelx_space_group_comment
;
The symmetry employed for this shelxl refinement is uniquely defined
by the following loop, which should always be used as a source of
symmetry information in preference to the above space-group names.
They are only intended as comments.
;
_shelxl_version_number 2014-3

loop_
_space_group_symop_operation_xyz
'x, y, z'
'-x, -y, -z'

loop_
_atom_site_label
_atom_site_type_symbol
_atom_site_fract_x
_atom_site_fract_y
_atom_site_fract_z
_atom_site_U_iso_or_equiv
_atom_site_adp_type
_atom_site_occupancy
_atom_site_site_symmetry_order
_atom_site_calc_flag
_atom_site_refinement_flags_posn
_atom_site_refinement_flags_adp
_atom_site_refinement_flags_occupancy
_atom_site_disorder_assembly
_atom_site_disorder_group
C1 C 0.8889(9) 0.4558(9) 0.4190(4) 0.092(3) Uani 1 1 d . . . . .
H1A H 0.9717 0.5102 0.4089 0.138 Uiso 1 1 calc R U . . .
H1B H 0.8691 0.5017 0.4513 0.138 Uiso 1 1 calc R U . . .
H1C H 0.8996 0.3913 0.4377 0.138 Uiso 1 1 calc R U . . .
C2 C 0.6506(7) 0.3209(6) 0.3627(3) 0.0461(13) Uani 1 1 d . . . . .
C3 C 0.6066(9) 0.3244(8) 0.4199(4) 0.066(2) Uani 1 1 d . . . . .
H3 H 0.6647 0.3830 0.4593 0.080 Uiso 1 1 calc R U . . .
C4 C 0.4754(10) 0.2402(10) 0.4184(5) 0.086(3) Uani 1 1 d . . . . .
H4 H 0.4435 0.2434 0.4563 0.103 Uiso 1 1 calc R U . . .
C5 C 0.3917(8) 0.1512(9) 0.3605(4) 0.076(3) Uani 1 1 d . . . . .
H5 H 0.3043 0.0931 0.3603 0.091 Uiso 1 1 calc R U . . .
C6 C 0.4355(6) 0.1464(6) 0.3023(3) 0.0510(14) Uani 1 1 d . . . . .
C7 C 0.5658(5) 0.2339(5) 0.3016(3) 0.0386(11) Uani 1 1 d . . . . .
C8 C 0.3447(7) 0.0475(7) 0.2447(4) 0.065(2) Uani 1 1 d . . . . .
H8 H 0.2648 -0.0119 0.2519 0.078 Uiso 1 1 calc R U . . .
C9 C 0.2541(11) -0.0924(9) 0.1411(5) 0.118(5) Uani 1 1 d . . . . .
H9A H 0.2918 -0.1488 0.1432 0.142 Uiso 1 1 calc R U . . .
H9B H 0.1747 -0.1260 0.1584 0.142 Uiso 1 1 calc R U . . .
C10 C 0.2119(11) -0.0865(11) 0.0718(6) 0.115(4) Uani 1 1 d . . . . .
H10A H 0.1748 -0.0295 0.0707 0.138 Uiso 1 1 calc R U . . .
H10B H 0.1376 -0.1675 0.0482 0.138 Uiso 1 1 calc R U . . .
C11 C 0.3130(8) -0.0492(7) 0.0328(4) 0.069(2) Uani 1 1 d . . . . .
H11A H 0.2669 -0.0648 -0.0150 0.083 Uiso 1 1 calc R U . . .
H11B H 0.3596 -0.0983 0.0377 0.083 Uiso 1 1 calc R U . . .
C12 C 0.4345(7) 0.1484(7) 0.0113(3) 0.0546(16) Uani 1 1 d . . . . .
H12 H 0.3815 0.1074 -0.0329 0.066 Uiso 1 1 calc R U . . .
C13 C 0.5295(7) 0.2779(7) 0.0203(3) 0.0539(16) Uani 1 1 d . . . . .
C14 C 0.5182(10) 0.3326(10) -0.0364(4) 0.075(2) Uani 1 1 d . . . . .
H14 H 0.4535 0.2844 -0.0771 0.090 Uiso 1 1 calc R U . . .
C15 C 0.6008(13) 0.4548(11) -0.0323(5) 0.096(3) Uani 1 1 d . . . . .
H15 H 0.5924 0.4890 -0.0704 0.115 Uiso 1 1 calc R U . . .
C16 C 0.6969(10) 0.5287(8) 0.0276(4) 0.071(2) Uani 1 1 d . . . . .
H16 H 0.7544 0.6120 0.0302 0.085 Uiso 1 1 calc R U . . .
C17 C 0.7058(7) 0.4766(6) 0.0834(3) 0.0482(14) Uani 1 1 d . . . . .
C18 C 0.6260(6) 0.3518(6) 0.0816(3) 0.0410(12) Uani 1 1 d . . . . .
C19 C 0.8926(10) 0.6691(6) 0.1497(4) 0.076(3) Uani 1 1 d . . . . .
H19A H 0.9478 0.7068 0.1957 0.114 Uiso 1 1 calc R U . . .
H19B H 0.9496 0.6696 0.1210 0.114 Uiso 1 1 calc R U . . .
H19C H 0.8464 0.7145 0.1343 0.114 Uiso 1 1 calc R U . . .
C20 C 0.4627(7) 0.4035(8) 0.1963(4) 0.0621(18) Uani 1 1 d . . . . .
H20A H 0.4619 0.3543 0.1572 0.093 Uiso 1 1 calc R U . . .
H20B H 0.4006 0.3509 0.2191 0.093 Uiso 1 1 calc R U . . .
H20C H 0.4351 0.4625 0.1821 0.093 Uiso 1 1 calc R U . . .
C21 C 0.6133(7) 0.5437(6) 0.3016(4) 0.0507(14) Uani 1 1 d . . . . .
C22 C 0.5086(8) 0.5419(9) 0.3245(4) 0.075(2) Uani 1 1 d . . . . .
H22 H 0.4186 0.4869 0.3005 0.090 Uiso 1 1 calc R U . . .
C23 C 0.5371(10) 0.6234(11) 0.3843(5) 0.094(3) Uani 1 1 d . . . . .
H23 H 0.4666 0.6211 0.4012 0.113 Uiso 1 1 calc R U . . .
C24 C 0.6710(10) 0.7072(11) 0.4180(5) 0.093(3) Uani 1 1 d . . . . .
H24 H 0.6903 0.7643 0.4565 0.112 Uiso 1 1 calc R U . . .
C25 C 0.7767(8) 0.7069(7) 0.3950(4) 0.0613(18) Uani 1 1 d . . . . .
C26 C 0.7506(7) 0.6257(6) 0.3365(3) 0.0473(13) Uani 1 1 d . . . . .
C27 C 0.9129(9) 0.7915(8) 0.4373(4) 0.073(2) Uani 1 1 d . . . . .
H27 H 0.9187 0.8428 0.4751 0.087 Uiso 1 1 calc R U . . .
C28 C 1.1514(11) 0.8968(12) 0.4820(6) 0.118(5) Uani 0.5 1 d . . P A 1
H28A H 1.1313 0.9610 0.4983 0.141 Uiso 0.5 1 calc R U P A 1
H28B H 1.1597 0.8559 0.5195 0.141 Uiso 0.5 1 calc R U P A 1
C29 C 1.265(2) 0.950(2) 0.4742(12) 0.104(8) Uani 0.5 1 d . . P A 1
H29A H 1.3263 0.9997 0.5183 0.124 Uiso 0.5 1 calc R U P A 1
H29B H 1.2638 1.0077 0.4452 0.124 Uiso 0.5 1 calc R U P A 1
C30 C 1.3319(9) 0.8789(9) 0.4446(5) 0.085(3) Uani 0.5 1 d . . P A 1
H30A H 1.4180 0.9383 0.4383 0.103 Uiso 0.5 1 calc R U P A 1
H30B H 1.3516 0.8332 0.4773 0.103 Uiso 0.5 1 calc R U P A 1
C28A C 1.1514(11) 0.8968(12) 0.4820(6) 0.118(5) Uani 0.5 1 d . . P A 2
H28C H 1.1851 0.9755 0.4678 0.141 Uiso 0.5 1 calc R U P A 2
H28D H 1.1273 0.9078 0.5239 0.141 Uiso 0.5 1 calc R U P A 2
C29A C 1.2569(16) 0.8659(14) 0.4956(6) 0.054(3) Uani 0.5 1 d . . P A 2
H29C H 1.2184 0.7808 0.5011 0.065 Uiso 0.5 1 calc R U P A 2
H29D H 1.3214 0.9172 0.5386 0.065 Uiso 0.5 1 calc R U P A 2
C30A C 1.3319(9) 0.8789(9) 0.4446(5) 0.085(3) Uani 0.5 1 d . . P A 2
H30C H 1.4085 0.8646 0.4615 0.103 Uiso 0.5 1 calc R U P A 2
H30D H 1.3680 0.9629 0.4372 0.103 Uiso 0.5 1 calc R U P A 2
C31 C 1.3132(7) 0.7780(7) 0.3384(4) 0.0607(18) Uani 1 1 d . . . . .
H31 H 1.4074 0.8278 0.3531 0.073 Uiso 1 1 calc R U . . .
C32 C 1.2599(7) 0.6947(6) 0.2735(4) 0.0577(17) Uani 1 1 d . . . . .
C33 C 1.3553(7) 0.7050(8) 0.2372(5) 0.076(3) Uani 1 1 d . . . . .
H33 H 1.4458 0.7663 0.2544 0.091 Uiso 1 1 calc R U . . .
C34 C 1.3169(9) 0.6271(10) 0.1781(6) 0.090(3) Uani 1 1 d . . . . .
H34 H 1.3805 0.6372 0.1539 0.108 Uiso 1 1 calc R U . . .
C35 C 1.1823(9) 0.5302(9) 0.1518(5) 0.076(2) Uani 1 1 d . . . . .
H35 H 1.1575 0.4753 0.1112 0.092 Uiso 1 1 calc R U . . .
C36 C 1.0871(7) 0.5177(6) 0.1873(4) 0.0529(15) Uani 1 1 d . . . . .
C37 C 1.1231(6) 0.6011(5) 0.2481(3) 0.0446(13) Uani 1 1 d . . . . .
C38 C 0.9175(9) 0.3236(8) 0.1148(5) 0.078(3) Uani 1 1 d . . . . .
H38A H 0.8223 0.2656 0.1057 0.116 Uiso 1 1 calc R U . . .
H38B H 0.9353 0.3534 0.0744 0.116 Uiso 1 1 calc R U . . .
H38C H 0.9710 0.2837 0.1288 0.116 Uiso 1 1 calc R U . . .
C39 C 0.9919(5) 0.9266(5) 0.2750(3) 0.0400(11) Uani 1 1 d . . . . .
C40 C 0.7324(6) 0.8342(6) 0.2204(3) 0.0430(13) Uani 1 1 d . . . . .
C41 C 0.7123(6) 1.0286(5) 0.1829(3) 0.0442(13) Uani 1 1 d . . . . .
C42 C 0.8986(6) 1.2092(6) 0.2696(3) 0.0473(14) Uani 1 1 d . . . . .
C43 C 0.8893(7) 0.9680(7) 0.1499(4) 0.0527(15) Uani 1 1 d . . . . .
C44 C 1.0751(7) 1.1543(7) 0.2358(5) 0.068(2) Uani 1 1 d . . . . .
C45 C 1.0142(8) 1.1114(7) 0.3526(4) 0.0624(19) Uani 1 1 d . . . . .
C46 C 0.7502(7) 0.9991(6) 0.3144(3) 0.0532(16) Uani 1 1 d . . . . .
Cu1 Cu 0.50898(6) 0.14931(6) 0.15481(3) 0.03752(14) Uani 1 1 d . . . . .
Cu2 Cu 1.04397(7) 0.71898(6) 0.34902(4) 0.04372(16) Uani 1 1 d . . . . .
Tb1 Tb 0.79751(2) 0.43326(2) 0.24142(2) 0.03205(6) Uani 1 1 d . . . . .
W1 W 0.88339(2) 1.02852(2) 0.25044(2) 0.03409(6) Uani 1 1 d . . . . .
N1 N 0.3584(5) 0.0303(5) 0.1862(3) 0.0572(15) Uani 1 1 d . . . . .
N2 N 0.4148(5) 0.0843(5) 0.0565(3) 0.0482(12) Uani 1 1 d . . . . .
N3 N 1.0259(7) 0.8043(6) 0.4291(3) 0.0717(19) Uani 1 1 d . . . . .
N4 N 1.2448(5) 0.7911(5) 0.3784(3) 0.0519(13) Uani 1 1 d . . . . .
N5 N 1.0490(5) 0.8726(5) 0.2898(3) 0.0497(12) Uani 1 1 d . . . . .
N6 N 0.6540(6) 0.7330(5) 0.2033(3) 0.0570(14) Uani 1 1 d . . . . .
N7 N 0.6232(6) 1.0349(6) 0.1487(3) 0.0596(15) Uani 1 1 d . . . . .
N8 N 0.9023(6) 1.3042(5) 0.2766(4) 0.0592(15) Uani 1 1 d . . . . .
N9 N 0.8910(8) 0.9387(9) 0.0954(4) 0.082(2) Uani 1 1 d . . . . .
N10 N 1.1737(9) 1.2237(8) 0.2260(7) 0.125(4) Uani 1 1 d . . . . .
N11 N 1.0883(9) 1.1543(10) 0.4059(4) 0.107(3) Uani 1 1 d . . . . .
N12 N 0.6750(8) 0.9813(8) 0.3475(4) 0.087(3) Uani 1 1 d . . . . .
O1 O 0.7794(5) 0.4027(4) 0.3581(2) 0.0520(11) Uani 1 1 d . . . . .
O2 O 0.6134(4) 0.2436(3) 0.24731(19) 0.0377(8) Uani 1 1 d . . . . .
O1W O 0.8613(16) 0.7919(13) -0.0446(7) 0.189(5) Uani 1 1 d . . . . .
O3 O 0.6441(4) 0.3072(3) 0.13727(18) 0.0373(8) Uani 1 1 d . . . . .
O2W O 0.7991(17) 0.5523(16) 0.5817(11) 0.274(10) Uani 1 1 d . . . . .
O4 O 0.7936(5) 0.5436(4) 0.1467(2) 0.0502(10) Uani 1 1 d . . . . .
O5 O 0.5990(4) 0.4681(4) 0.2421(2) 0.0452(9) Uani 1 1 d . . . . .
O6 O 0.8480(4) 0.6204(4) 0.3111(2) 0.0415(8) Uani 1 1 d . . . . .
O7 O 1.0281(4) 0.5878(4) 0.2789(2) 0.0459(10) Uani 1 1 d . . . . .
O8 O 0.9532(4) 0.4252(4) 0.1677(2) 0.0553(12) Uani 1 1 d . . . . .

loop_
_atom_site_aniso_label
_atom_site_aniso_U_11
_atom_site_aniso_U_22
_atom_site_aniso_U_33
_atom_site_aniso_U_23
_atom_site_aniso_U_13
_atom_site_aniso_U_12
C1 0.073(5) 0.093(7) 0.048(4) 0.015(4) -0.011(4) -0.002(5)
C2 0.052(3) 0.041(3) 0.041(3) 0.012(2) 0.014(2) 0.018(2)
C3 0.076(5) 0.069(5) 0.047(4) 0.013(3) 0.022(3) 0.027(4)
C4 0.081(6) 0.115(8) 0.059(5) 0.017(5) 0.041(4) 0.036(6)
C5 0.050(4) 0.108(7) 0.060(4) 0.020(4) 0.029(3) 0.023(4)
C6 0.043(3) 0.055(4) 0.051(3) 0.016(3) 0.019(3) 0.018(3)
C7 0.037(2) 0.042(3) 0.037(3) 0.015(2) 0.013(2) 0.017(2)
C8 0.037(3) 0.060(4) 0.075(5) 0.018(4) 0.018(3) 0.003(3)
C9 0.092(7) 0.074(6) 0.089(7) -0.020(5) 0.034(6) -0.041(5)
C10 0.076(6) 0.081(7) 0.106(8) -0.011(6) 0.006(6) -0.017(5)
C11 0.059(4) 0.048(4) 0.063(4) -0.018(3) -0.004(3) 0.008(3)
C12 0.052(3) 0.067(4) 0.035(3) -0.004(3) 0.000(2) 0.027(3)
C13 0.060(4) 0.065(4) 0.034(3) 0.006(3) 0.006(3) 0.032(3)
C14 0.089(6) 0.095(7) 0.037(3) 0.016(4) 0.006(4) 0.044(5)
C15 0.142(10) 0.105(8) 0.050(5) 0.040(5) 0.028(5) 0.063(8)
C16 0.099(6) 0.066(5) 0.052(4) 0.024(4) 0.026(4) 0.039(5)
C17 0.060(4) 0.049(3) 0.040(3) 0.014(2) 0.018(3) 0.027(3)
C18 0.044(3) 0.050(3) 0.035(3) 0.011(2) 0.014(2) 0.025(2)
C19 0.099(6) 0.035(3) 0.068(5) 0.014(3) 0.019(4) 0.011(4)
C20 0.045(3) 0.071(5) 0.067(4) 0.007(4) 0.009(3) 0.029(3)
C21 0.049(3) 0.056(4) 0.055(4) 0.017(3) 0.019(3) 0.028(3)
C22 0.056(4) 0.104(7) 0.066(5) 0.009(5) 0.027(4) 0.038(4)
C23 0.075(6) 0.136(9) 0.082(6) 0.003(6) 0.036(5) 0.058(6)
C24 0.081(6) 0.124(9) 0.073(6) -0.013(6) 0.032(5) 0.049(6)
C25 0.069(4) 0.065(4) 0.057(4) 0.007(3) 0.025(3) 0.035(4)
C26 0.055(3) 0.043(3) 0.049(3) 0.009(2) 0.017(3) 0.025(3)
C27 0.082(6) 0.075(5) 0.053(4) -0.009(4) 0.020(4) 0.035(4)
C28 0.077(6) 0.130(10) 0.092(7) -0.061(7) -0.009(6) 0.033(7)
C29 0.061(11) 0.107(18) 0.087(14) -0.013(13) 0.017(10) 0.001(11)
C30 0.060(5) 0.080(6) 0.073(5) -0.019(5) -0.020(4) 0.019(4)
C28A 0.077(6) 0.130(10) 0.092(7) -0.061(7) -0.009(6) 0.033(7)
C29A 0.067(9) 0.049(7) 0.033(6) 0.002(5) -0.008(5) 0.026(7)
C30A 0.060(5) 0.080(6) 0.073(5) -0.019(5) -0.020(4) 0.019(4)
C31 0.038(3) 0.054(4) 0.070(4) 0.002(3) -0.001(3) 0.014(3)
C32 0.038(3) 0.051(3) 0.078(5) 0.009(3) 0.018(3) 0.016(3)
C33 0.033(3) 0.075(5) 0.100(7) 0.004(5) 0.020(4) 0.012(3)
C34 0.056(5) 0.099(7) 0.110(8) 0.004(6) 0.042(5) 0.028(5)
C35 0.062(5) 0.083(6) 0.084(6) 0.002(5) 0.033(4) 0.031(4)
C36 0.044(3) 0.053(3) 0.062(4) 0.006(3) 0.018(3) 0.023(3)
C37 0.036(3) 0.039(3) 0.059(4) 0.008(2) 0.016(2) 0.017(2)
C38 0.063(5) 0.069(5) 0.083(6) -0.023(4) 0.017(4) 0.025(4)
C39 0.033(2) 0.036(2) 0.045(3) 0.009(2) 0.004(2) 0.015(2)
C40 0.037(3) 0.061(4) 0.042(3) 0.014(3) 0.019(2) 0.028(3)
C41 0.042(3) 0.041(3) 0.048(3) 0.001(2) 0.006(2) 0.023(2)
C42 0.037(3) 0.042(3) 0.056(3) 0.005(3) 0.000(2) 0.019(2)
C43 0.050(3) 0.063(4) 0.057(4) 0.020(3) 0.021(3) 0.032(3)
C44 0.047(4) 0.048(4) 0.114(7) 0.022(4) 0.033(4) 0.022(3)
C45 0.059(4) 0.062(4) 0.057(4) -0.004(3) -0.002(3) 0.031(3)
C46 0.048(3) 0.050(3) 0.045(3) 0.003(3) 0.011(3) 0.011(3)
Cu1 0.0290(3) 0.0332(3) 0.0387(3) 0.0020(2) 0.0037(2) 0.0084(2)
Cu2 0.0417(3) 0.0338(3) 0.0454(4) 0.0007(3) 0.0051(3) 0.0137(3)
Tb1 0.02794(11) 0.02546(10) 0.03586(13) 0.00365(9) 0.00613(9) 0.00855(8)
W1 0.02909(10) 0.02987(10) 0.04078(12) 0.00728(8) 0.00554(8) 0.01366(8)
N1 0.040(3) 0.042(3) 0.062(3) 0.003(2) 0.013(2) -0.002(2)
N2 0.039(2) 0.049(3) 0.040(3) -0.008(2) -0.005(2) 0.017(2)
N3 0.065(4) 0.069(4) 0.054(3) -0.016(3) 0.005(3) 0.019(3)
N4 0.044(3) 0.044(3) 0.051(3) 0.001(2) -0.004(2) 0.015(2)
N5 0.038(2) 0.041(2) 0.067(3) 0.013(2) 0.005(2) 0.020(2)
N6 0.045(3) 0.038(3) 0.069(4) 0.012(2) 0.009(3) 0.006(2)
N7 0.057(3) 0.062(3) 0.059(3) -0.003(3) -0.003(3) 0.039(3)
N8 0.048(3) 0.039(3) 0.086(4) 0.006(3) 0.007(3) 0.022(2)
N9 0.083(5) 0.129(7) 0.057(4) 0.026(4) 0.033(4) 0.061(5)
N10 0.061(5) 0.077(5) 0.235(13) 0.056(7) 0.070(7) 0.016(4)
N11 0.094(6) 0.130(8) 0.065(5) -0.029(5) -0.024(4) 0.055(6)
N12 0.080(5) 0.094(6) 0.067(4) -0.005(4) 0.038(4) 0.021(4)
O1 0.053(2) 0.048(2) 0.036(2) 0.0036(18) 0.0031(18) 0.013(2)
O2 0.0333(16) 0.0304(16) 0.0376(19) 0.0051(14) 0.0056(14) 0.0074(13)
O1W 0.243(15) 0.181(12) 0.181(12) 0.060(9) 0.116(11) 0.105(11)
O3 0.0372(18) 0.0323(17) 0.0335(18) 0.0068(14) 0.0079(14) 0.0099(14)
O2W 0.197(15) 0.188(15) 0.32(2) -0.065(15) 0.019(15) 0.040(12)
O4 0.062(3) 0.036(2) 0.047(2) 0.0121(17) 0.017(2) 0.0172(19)
O5 0.0342(19) 0.042(2) 0.056(2) 0.0026(18) 0.0056(17) 0.0193(16)
O6 0.0401(19) 0.0376(19) 0.046(2) 0.0052(16) 0.0130(16) 0.0179(16)
O7 0.0311(18) 0.039(2) 0.056(2) -0.0021(18) 0.0133(17) 0.0084(15)
O8 0.044(2) 0.052(2) 0.064(3) -0.005(2) 0.019(2) 0.018(2)

loop_
_atom_type_symbol
_atom_type_description
_atom_type_scat_dispersion_real
_atom_type_scat_dispersion_imag
_atom_type_scat_source
C C 0.0033 0.0016 'International Tables Vol C Tables 4.2.6.8 and 6.1.1.4'
H H 0.0000 0.0000 'International Tables Vol C Tables 4.2.6.8 and 6.1.1.4'
Cu Cu 0.3201 1.2651 'International Tables Vol C Tables 4.2.6.8 and 6.1.1.4'
Tb Tb -0.1723 4.1537 'International Tables Vol C Tables 4.2.6.8 and 6.1.1.4'
N N 0.0061 0.0033 'International Tables Vol C Tables 4.2.6.8 and 6.1.1.4'
O O 0.0106 0.0060 'International Tables Vol C Tables 4.2.6.8 and 6.1.1.4'
W W -0.8490 6.8722 'International Tables Vol C Tables 4.2.6.8 and 6.1.1.4'

loop_
_geom_angle_atom_site_label_1
_geom_angle_atom_site_label_2
_geom_angle_atom_site_label_3
_geom_angle
_geom_angle_site_symmetry_1
_geom_angle_site_symmetry_3
O1 C1 H1A 109.5 . .
O1 C1 H1B 109.5 . .
H1A C1 H1B 109.5 . .
O1 C1 H1C 109.5 . .
H1A C1 H1C 109.5 . .
H1B C1 H1C 109.5 . .
C3 C2 O1 124.2(6) . .
C3 C2 C7 122.4(6) . .
O1 C2 C7 113.4(5) . .
C2 C3 C4 119.3(7) . .
C2 C3 H3 120.3 . .
C4 C3 H3 120.3 . .
C5 C4 C3 119.9(7) . .
C5 C4 H4 120.1 . .
C3 C4 H4 120.1 . .
C4 C5 C6 121.3(7) . .
C4 C5 H5 119.4 . .
C6 C5 H5 119.4 . .
C5 C6 C7 120.0(6) . .
C5 C6 C8 118.2(6) . .
C7 C6 C8 121.8(6) . .
O2 C7 C6 124.7(5) . .
O2 C7 C2 118.2(5) . .
C6 C7 C2 117.1(5) . .
N1 C8 C6 129.0(6) . .
N1 C8 H8 115.5 . .
C6 C8 H8 115.5 . .
C10 C9 N1 113.9(9) . .
C10 C9 H9A 108.8 . .
N1 C9 H9A 108.8 . .
C10 C9 H9B 108.8 . .
N1 C9 H9B 108.8 . .
H9A C9 H9B 107.7 . .
C9 C10 C11 118.6(10) . .
C9 C10 H10A 107.7 . .
C11 C10 H10A 107.7 . .
C9 C10 H10B 107.7 . .
C11 C10 H10B 107.7 . .
H10A C10 H10B 107.1 . .
C10 C11 N2 111.2(7) . .
C10 C11 H11A 109.4 . .
N2 C11 H11A 109.4 . .
C10 C11 H11B 109.4 . .
N2 C11 H11B 109.4 . .
H11A C11 H11B 108.0 . .
N2 C12 C13 127.6(5) . .
N2 C12 H12 116.2 . .
C13 C12 H12 116.2 . .
C18 C13 C14 119.0(7) . .
C18 C13 C12 124.4(6) . .
C14 C13 C12 116.6(6) . .
C15 C14 C13 120.9(8) . .
C15 C14 H14 119.6 . .
C13 C14 H14 119.6 . .
C14 C15 C16 120.8(9) . .
C14 C15 H15 119.6 . .
C16 C15 H15 119.6 . .
C17 C16 C15 118.5(8) . .
C17 C16 H16 120.7 . .
C15 C16 H16 120.7 . .
C16 C17 O4 123.2(6) . .
C16 C17 C18 123.0(7) . .
O4 C17 C18 113.8(5) . .
O3 C18 C17 119.5(5) . .
O3 C18 C13 122.7(6) . .
C17 C18 C13 117.8(6) . .
O4 C19 H19A 109.5 . .
O4 C19 H19B 109.5 . .
H19A C19 H19B 109.5 . .
O4 C19 H19C 109.5 . .
H19A C19 H19C 109.5 . .
H19B C19 H19C 109.5 . .
O5 C20 H20A 109.5 . .
O5 C20 H20B 109.5 . .
H20A C20 H20B 109.5 . .
O5 C20 H20C 109.5 . .
H20A C20 H20C 109.5 . .
H20B C20 H20C 109.5 . .
C22 C21 O5 125.4(6) . .
C22 C21 C26 121.8(7) . .
O5 C21 C26 112.8(5) . .
C21 C22 C23 119.5(8) . .
C21 C22 H22 120.2 . .
C23 C22 H22 120.2 . .
C24 C23 C22 119.4(8) . .
C24 C23 H23 120.3 . .
C22 C23 H23 120.3 . .
C23 C24 C25 120.6(8) . .
C23 C24 H24 119.7 . .
C25 C24 H24 119.7 . .
C24 C25 C26 120.8(8) . .
C24 C25 C27 115.9(7) . .
C26 C25 C27 123.2(7) . .
O6 C26 C25 124.0(6) . .
O6 C26 C21 118.2(5) . .
C25 C26 C21 117.8(6) . .
N3 C27 C25 127.9(7) . .
N3 C27 H27 116.0 . .
C25 C27 H27 116.0 . .
C29 C28 N3 125.9(14) . .
C29 C28 H28A 105.9 . .
N3 C28 H28A 105.9 . .
C29 C28 H28B 105.8 . .
N3 C28 H28B 105.9 . .
H28A C28 H28B 106.2 . .
C28 C29 C30 122(2) . .
C28 C29 H29A 106.9 . .
C30 C29 H29A 106.9 . .
C28 C29 H29B 106.9 . .
C30 C29 H29B 106.9 . .
H29A C29 H29B 106.7 . .
N4 C30 C29 113.6(10) . .
N4 C30 H30A 108.9 . .
C29 C30 H30A 108.9 . .
N4 C30 H30B 108.9 . .
C29 C30 H30B 108.9 . .
H30A C30 H30B 107.7 . .
H29C C29A H29D 107.4 . .
N4 C31 C32 127.2(6) . .
N4 C31 H31 116.4 . .
C32 C31 H31 116.4 . .
C33 C32 C37 120.0(7) . .
C33 C32 C31 116.1(6) . .
C37 C32 C31 123.7(6) . .
C34 C33 C32 120.5(7) . .
C34 C33 H33 119.8 . .
C32 C33 H33 119.8 . .
C33 C34 C35 121.4(8) . .
C33 C34 H34 119.3 . .
C35 C34 H34 119.3 . .
C36 C35 C34 118.9(8) . .
C36 C35 H35 120.5 . .
C34 C35 H35 120.5 . .
O8 C36 C35 124.5(6) . .
O8 C36 C37 114.6(5) . .
C35 C36 C37 120.9(6) . .
O7 C37 C36 118.7(5) . .
O7 C37 C32 123.1(6) . .
C36 C37 C32 118.2(6) . .
O8 C38 H38A 109.5 . .
O8 C38 H38B 109.5 . .
H38A C38 H38B 109.5 . .
O8 C38 H38C 109.5 . .
H38A C38 H38C 109.5 . .
H38B C38 H38C 109.5 . .
N5 C39 W1 178.1(6) . .
N6 C40 W1 178.5(6) . .
N7 C41 W1 176.3(5) . .
N8 C42 W1 176.5(6) . .
N9 C43 W1 177.5(7) . .
N10 C44 W1 176.5(9) . .
N11 C45 W1 176.6(8) . .
N12 C46 W1 178.1(6) . .
O2 Cu1 N1 92.4(2) . .
O2 Cu1 N2 169.4(2) . .
N1 Cu1 N2 95.7(2) . .
O2 Cu1 O3 78.52(15) . .
N1 Cu1 O3 161.3(2) . .
N2 Cu1 O3 91.8(2) . .
O2 Cu1 N7 96.15(18) . 1_545
N1 Cu1 N7 97.7(3) . 1_545
N2 Cu1 N7 89.6(2) . 1_545
O3 Cu1 N7 99.5(2) . 1_545
O2 Cu1 Tb1 39.71(11) . .
N1 Cu1 Tb1 131.11(16) . .
N2 Cu1 Tb1 130.78(17) . .
O3 Cu1 Tb1 39.02(10) . .
N7 Cu1 Tb1 97.01(15) 1_545 .
O6 Cu2 N3 92.9(2) . .
O6 Cu2 N4 168.6(2) . .
N3 Cu2 N4 96.9(3) . .
O6 Cu2 O7 77.61(16) . .
N3 Cu2 O7 162.4(3) . .
N4 Cu2 O7 91.4(2) . .
O6 Cu2 N5 91.40(18) . .
N3 Cu2 N5 91.1(3) . .
N4 Cu2 N5 94.1(2) . .
O7 Cu2 N5 103.8(2) . .
O6 Cu2 Tb1 39.32(11) . .
N3 Cu2 Tb1 127.3(2) . .
N4 Cu2 Tb1 129.34(16) . .
O7 Cu2 Tb1 39.44(11) . .
N5 Cu2 Tb1 106.87(13) . .
O3 Tb1 O7 136.23(14) . .
O3 Tb1 O6 136.91(14) . .
O7 Tb1 O6 62.75(13) . .
O3 Tb1 O2 63.84(13) . .
O7 Tb1 O2 151.68(15) . .
O6 Tb1 O2 119.89(13) . .
O3 Tb1 N8 99.81(17) . 1_545
O7 Tb1 N8 80.98(17) . 1_545
O6 Tb1 N8 123.05(18) . 1_545
O2 Tb1 N8 74.87(17) . 1_545
O3 Tb1 O4 65.33(14) . .
O7 Tb1 O4 82.98(16) . .
O6 Tb1 O4 84.99(14) . .
O2 Tb1 O4 124.73(14) . .
N8 Tb1 O4 134.6(2) 1_545 .
O3 Tb1 O5 79.02(13) . .
O7 Tb1 O5 124.97(14) . .
O6 Tb1 O5 64.34(13) . .
O2 Tb1 O5 72.07(14) . .
N8 Tb1 O5 143.55(19) 1_545 .
O4 Tb1 O5 78.47(16) . .
O3 Tb1 O1 127.86(14) . .
O7 Tb1 O1 94.25(15) . .
O6 Tb1 O1 69.39(15) . .
O2 Tb1 O1 64.30(13) . .
N8 Tb1 O1 71.5(2) 1_545 .
O4 Tb1 O1 152.16(15) . .
O5 Tb1 O1 80.63(16) . .
O3 Tb1 O8 76.07(14) . .
O7 Tb1 O8 63.68(13) . .
O6 Tb1 O8 121.58(14) . .
O2 Tb1 O8 118.21(14) . .
N8 Tb1 O8 67.8(2) 1_545 .
O4 Tb1 O8 67.03(17) . .
O5 Tb1 O8 143.48(16) . .
O1 Tb1 O8 135.88(17) . .
O3 Tb1 Cu2 153.80(9) . .
O7 Tb1 Cu2 32.40(10) . .
O6 Tb1 Cu2 31.22(10) . .
O2 Tb1 Cu2 139.05(9) . .
N8 Tb1 Cu2 99.55(13) 1_545 .
O4 Tb1 Cu2 88.49(10) . .
O5 Tb1 Cu2 95.46(9) . .
O1 Tb1 Cu2 75.37(10) . .
O8 Tb1 Cu2 95.27(10) . .
O3 Tb1 Cu1 32.33(9) . .
O7 Tb1 Cu1 158.70(10) . .
O6 Tb1 Cu1 138.52(10) . .
O2 Tb1 Cu1 31.67(9) . .
N8 Tb1 Cu1 84.62(13) 1_545 .
O4 Tb1 Cu1 96.29(10) . .
O5 Tb1 Cu1 75.26(9) . .
O1 Tb1 Cu1 95.97(10) . .
O8 Tb1 Cu1 96.32(10) . .
Cu2 Tb1 Cu1 168.402(19) . .
C46 W1 C44 144.6(3) . .
C46 W1 C41 79.1(3) . .
C44 W1 C41 112.9(3) . .
C46 W1 C39 108.1(3) . .
C44 W1 C39 81.1(3) . .
C41 W1 C39 145.6(2) . .
C46 W1 C45 74.1(3) . .
C44 W1 C45 76.6(4) . .
C41 W1 C45 139.7(3) . .
C39 W1 C45 72.6(3) . .
C46 W1 C42 79.8(3) . .
C44 W1 C42 74.1(3) . .
C41 W1 C42 70.4(2) . .
C39 W1 C42 143.3(2) . .
C45 W1 C42 75.6(3) . .
C46 W1 C43 142.9(2) . .
C44 W1 C43 71.3(3) . .
C41 W1 C43 75.3(2) . .
C39 W1 C43 80.6(2) . .
C45 W1 C43 140.8(3) . .
C42 W1 C43 115.2(3) . .
C46 W1 C40 73.9(2) . .
C44 W1 C40 140.1(3) . .
C41 W1 C40 76.6(2) . .
C39 W1 C40 73.6(2) . .
C45 W1 C40 122.3(3) . .
C42 W1 C40 140.9(2) . .
C43 W1 C40 74.5(2) . .
C8 N1 C9 115.2(6) . .
C8 N1 Cu1 123.8(4) . .
C9 N1 Cu1 121.0(5) . .
C12 N2 C11 116.5(6) . .
C12 N2 Cu1 124.6(4) . .
C11 N2 Cu1 118.9(5) . .
C27 N3 C28 116.5(7) . .
C27 N3 Cu2 124.4(5) . .
C28 N3 Cu2 119.1(6) . .
C31 N4 C30 113.8(6) . .
C31 N4 Cu2 122.3(4) . .
C30 N4 Cu2 123.4(6) . .
C39 N5 Cu2 142.2(5) . .
C41 N7 Cu1 137.3(5) . 1_565
C42 N8 Tb1 148.5(5) . 1_565
C2 O1 C1 117.8(6) . .
C2 O1 Tb1 115.9(3) . .
C1 O1 Tb1 126.3(5) . .
C7 O2 Cu1 125.9(3) . .
C7 O2 Tb1 120.3(3) . .
Cu1 O2 Tb1 108.62(17) . .
C18 O3 Cu1 125.3(3) . .
C18 O3 Tb1 122.6(3) . .
Cu1 O3 Tb1 108.65(16) . .
C17 O4 C19 116.4(6) . .
C17 O4 Tb1 118.7(4) . .
C19 O4 Tb1 124.1(4) . .
C21 O5 C20 114.9(5) . .
C21 O5 Tb1 115.2(4) . .
C20 O5 Tb1 128.8(4) . .
C26 O6 Cu2 127.2(4) . .
C26 O6 Tb1 118.9(3) . .
Cu2 O6 Tb1 109.46(17) . .
C37 O7 Cu2 124.2(3) . .
C37 O7 Tb1 125.8(3) . .
Cu2 O7 Tb1 108.16(17) . .
C36 O8 C38 117.1(5) . .
C36 O8 Tb1 117.2(4) . .
C38 O8 Tb1 125.0(4) . .

loop_
_geom_bond_atom_site_label_1
_geom_bond_atom_site_label_2
_geom_bond_distance
_geom_bond_site_symmetry_2
C1 O1 1.426(8) .
C1 H1A 0.9600 .
C1 H1B 0.9600 .
C1 H1C 0.9600 .
C2 C3 1.372(9) .
C2 O1 1.389(8) .
C2 C7 1.414(8) .
C3 C4 1.378(12) .
C3 H3 0.9300 .
C4 C5 1.377(13) .
C4 H4 0.9300 .
C5 C6 1.393(10) .
C5 H5 0.9300 .
C6 C7 1.396(8) .
C6 C8 1.440(10) .
C7 O2 1.327(6) .
C8 N1 1.255(10) .
C8 H8 0.9300 .
C9 C10 1.424(17) .
C9 N1 1.502(9) .
C9 H9A 0.9700 .
C9 H9B 0.9700 .
C10 C11 1.466(14) .
C10 H10A 0.9700 .
C10 H10B 0.9700 .
C11 N2 1.489(8) .
C11 H11A 0.9700 .
C11 H11B 0.9700 .
C12 N2 1.264(10) .
C12 C13 1.443(11) .
C12 H12 0.9300 .
C13 C18 1.399(8) .
C13 C14 1.409(11) .
C14 C15 1.359(14) .
C14 H14 0.9300 .
C15 C16 1.379(13) .
C15 H15 0.9300 .
C16 C17 1.370(10) .
C16 H16 0.9300 .
C17 O4 1.383(8) .
C17 C18 1.389(9) .
C18 O3 1.331(7) .
C19 O4 1.439(8) .
C19 H19A 0.9600 .
C19 H19B 0.9600 .
C19 H19C 0.9600 .
C20 O5 1.447(8) .
C20 H20A 0.9600 .
C20 H20B 0.9600 .
C20 H20C 0.9600 .
C21 C22 1.362(10) .
C21 O5 1.405(8) .
C21 C26 1.407(9) .
C22 C23 1.397(12) .
C22 H22 0.9300 .
C23 C24 1.380(14) .
C23 H23 0.9300 .
C24 C25 1.382(11) .
C24 H24 0.9300 .
C25 C26 1.382(9) .
C25 C27 1.446(11) .
C26 O6 1.344(7) .
C27 N3 1.273(11) .
C27 H27 0.9300 .
C28 C29 1.21(2) .
C28 N3 1.487(10) .
C28 H28A 0.9700 .
C28 H28B 0.9700 .
C29 C30 1.56(3) .
C29 H29A 0.9700 .
C29 H29B 0.9700 .
C30 N4 1.494(9) .
C30 H30A 0.9700 .
C30 H30B 0.9700 .
C29A H29C 0.9700 .
C29A H29D 0.9700 .
C31 N4 1.288(10) .
C31 C32 1.439(10) .
C31 H31 0.9300 .
C32 C33 1.407(10) .
C32 C37 1.409(8) .
C33 C34 1.337(13) .
C33 H33 0.9300 .
C34 C35 1.407(12) .
C34 H34 0.9300 .
C35 C36 1.388(10) .
C35 H35 0.9300 .
C36 O8 1.379(8) .
C36 C37 1.404(9) .
C37 O7 1.319(7) .
C38 O8 1.430(8) .
C38 H38A 0.9600 .
C38 H38B 0.9600 .
C38 H38C 0.9600 .
C39 N5 1.144(7) .
C39 W1 2.151(6) .
C40 N6 1.130(8) .
C40 W1 2.171(6) .
C41 N7 1.148(8) .
C41 W1 2.150(6) .
C42 N8 1.151(8) .
C42 W1 2.156(6) .
C43 N9 1.152(9) .
C43 W1 2.159(7) .
C44 N10 1.140(10) .
C44 W1 2.142(7) .
C45 N11 1.144(10) .
C45 W1 2.155(7) .
C46 N12 1.158(9) .
C46 W1 2.137(7) .
Cu1 O2 1.955(4) .
Cu1 N1 1.970(5) .
Cu1 N2 1.981(5) .
Cu1 O3 1.992(4) .
Cu1 N7 2.324(6) 1_545
Cu1 Tb1 3.5292(7) .
Cu2 O6 1.939(4) .
Cu2 N3 1.972(6) .
Cu2 N4 1.977(5) .
Cu2 O7 1.989(4) .
Cu2 N5 2.330(6) .
Cu2 Tb1 3.5265(7) .
Tb1 O3 2.345(3) .
Tb1 O7 2.358(4) .
Tb1 O6 2.370(4) .
Tb1 O2 2.379(4) .
Tb1 N8 2.462(6) 1_545
Tb1 O4 2.478(5) .
Tb1 O5 2.488(4) .
Tb1 O1 2.494(4) .
Tb1 O8 2.585(4) .
N7 Cu1 2.324(6) 1_565
N8 Tb1 2.462(6) 1_565
